data_7150187
loop_
_publ_author_name
'S\'ykora, Jan'
'Budka, Jan'
'Lhot\'ak, Pavel'
'Stibor, Ivan'
'C\'isarov\'a, Ivana'

_publ_section_title
;
 Two structural types of 1,3-alternate tetrapropoxycalix[4]arene
 derivatives in the solid state.
;
_journal_issue 14
_journal_name_full 'Organic &amp; biomolecular chemistry'
_journal_page_first 2572
_journal_page_last 2578
_journal_paper_doi 10.1039/b505454k
_journal_volume 3
_journal_year 2005
_chemical_compound_source
;
?
;
_chemical_formula_moiety ' C64 H64 O4 '
_chemical_formula_sum 'C64 H64 O4'
_chemical_formula_weight 897.21
_chemical_melting_point ?
_chemical_name_systematic
;
?
;
_space_group_IT_number 14
_symmetry_cell_setting monoclinic
_symmetry_space_group_name_Hall '-P 2ybc'
_symmetry_space_group_name_H-M 'P 1 21/c 1'
_atom_sites_solution_hydrogens geom
_atom_sites_solution_primary direct
_audit_creation_date 01-15-03
_audit_creation_method CRYSTALS_ver_12-03-99
_cell_angle_alpha 90
_cell_angle_beta 108.21(1)
_cell_angle_gamma 90
_cell_formula_units_Z 4
_cell_length_a 14.921(1)
_cell_length_b 18.436(2)
_cell_length_c 19.880(3)
_cell_measurement_reflns_used 20
_cell_measurement_temperature 293
_cell_measurement_theta_max 40
_cell_measurement_theta_min 38
_cell_volume 5194.8(11)
_computing_cell_refinement 'CAD-4 software (Enraf-Nonius, 1989)'
_computing_data_collection 'CAD-4 software (Enraf-Nonius, 1989)'
_computing_data_reduction
;
RC93 (Watkin, D.J., Prout, C.K., Lilley, P.M.deQ. 1994)
;
_computing_molecular_graphics
;
CAMERON (Watkin, Prout & Pearce, 1996)
;
_computing_publication_material
;
CRYSTALS Issue 10 (Watkin, Prout, Carruthers & Betteridge, 1996)
;
_computing_structure_refinement
;
CRYSTALS Issue 10 (Watkin, Prout, Carruthers & Betteridge, 1996)
;
_computing_structure_solution 'SIR92 (Giacovazzo et al, 1992)'
_diffrn_ambient_temperature 293
_diffrn_measured_fraction_theta_max 0.977
_diffrn_measurement_device_type ' Enraf-nonius CAD4 '
_diffrn_measurement_method \w/2\q
_diffrn_radiation_monochromator graphite
_diffrn_radiation_type 'Cu K\a'
_diffrn_radiation_wavelength 1.54180
_diffrn_reflns_av_R_equivalents 0.03
_diffrn_reflns_limit_h_max 17
_diffrn_reflns_limit_h_min 0
_diffrn_reflns_limit_k_max 22
_diffrn_reflns_limit_k_min -22
_diffrn_reflns_limit_l_max 22
_diffrn_reflns_limit_l_min -23
_diffrn_reflns_number 19122
_diffrn_reflns_theta_max 68.00
_diffrn_reflns_theta_min 0.00
_diffrn_standards_decay_% 1.09
_diffrn_standards_interval_count 400
_diffrn_standards_interval_time 0
_diffrn_standards_number 2
_exptl_absorpt_coefficient_mu 0.54
_exptl_absorpt_correction_T_max 0.90
_exptl_absorpt_correction_T_min 0.90
_exptl_absorpt_correction_type psi-scan
_exptl_absorpt_process_details '\y scan,(North et al, 1968)'
_exptl_crystal_colour ' colourless '
_exptl_crystal_density_diffrn 1.15
_exptl_crystal_density_meas ?
_exptl_crystal_description ' plate '
_exptl_crystal_F_000 1924.88
_exptl_crystal_size_max 0.30
_exptl_crystal_size_mid 0.50
_exptl_crystal_size_min 0.50
_refine_diff_density_max 0.35
_refine_diff_density_min -0.60
_refine_ls_extinction_method None
_refine_ls_goodness_of_fit_ref 1.0786
_refine_ls_hydrogen_treatment noref
_refine_ls_matrix_type full
_refine_ls_number_parameters 613
_refine_ls_number_reflns 5801
_refine_ls_R_factor_gt 0.1015
_refine_ls_shift/su_max 0.005282
_refine_ls_structure_factor_coef F
_refine_ls_weighting_details
;
Chebychev polynomial with 4 parameters, Carruthers & Watkin , 1979,
9.82 12.0 8.39 1.68
;
_refine_ls_weighting_scheme calc
_refine_ls_wR_factor_ref 0.0829
_reflns_limit_h_max 16
_reflns_limit_h_min -17
_reflns_limit_k_max 22
_reflns_limit_k_min 0
_reflns_limit_l_max 23
_reflns_limit_l_min 0
_reflns_number_gt 5801
_reflns_number_total 9248
_reflns_threshold_expression >1.96\s(I)
_cod_data_source_file b505454k.txt
_cod_data_source_block CRYSTALS_cif_c
_cod_depositor_comments
;
The following automatic conversions were performed:
'_symmetry_cell_setting' value 'Monoclinic ' changed to 'monoclinic'
according to '/home/adriana/struct/CIF-dictionaries/cif_core.dic'
dictionary named 'cif_core.dic' version 2.4.1 from 2010-06-29.

Automatic conversion script
Id: cif_fix_enum 1555 2011-01-17 13:19:09Z saulius 

The following automatic conversions were performed:

'_chemical_melting_point' value 'not measured' was changed to '?' -
the value is undefined or not given.

Automatic conversion script
Id: cif_fix_values 1569 2011-02-09 13:29:24Z adriana 
;
_cod_original_cell_volume 5194.5
_cod_original_sg_symbol_H-M 'P 1 21/c 1 '
_cod_original_formula_sum ' C64 H64 O4 '
_cod_database_code 7150187

loop_
_symmetry_equiv_pos_as_xyz
x,y,z
-x,-y,-z
-x,y+1/2,-z+1/2
x,-y+1/2,z+1/2

loop_
_atom_site_label
_atom_site_fract_x
_atom_site_fract_y
_atom_site_fract_z
_atom_site_U_iso_or_equiv
_atom_site_occupancy
_atom_site_adp_type
O29 0.13972(15) 0.07614(11) 0.83418(9) 0.0921 1.0000 Uani
O30 0.01610(15) 0.2460(1) 0.7437(1) 0.0902 1.0000 Uani
O31 0.19962(17) 0.27118(9) 0.9228(1) 0.0931 1.0000 Uani
O32 -0.01596(14) 0.17082(9) 0.92875(8) 0.0830 1.0000 Uani
C1 0.0171(2) 0.09112(11) 0.72517(11) 0.0707 1.0000 Uani
C2 0.0882(2) 0.11812(13) 0.69008(12) 0.0815 1.0000 Uani
C3 0.14580(19) 0.18415(11) 0.72061(11) 0.0699 1.0000 Uani
C4 0.2392(2) 0.18650(12) 0.72225(12) 0.0780 1.0000 Uani
C5 0.2971(2) 0.24625(13) 0.74641(13) 0.0806 1.0000 Uani
C6 0.2577(2) 0.30477(13) 0.77234(14) 0.0843 1.0000 Uani
C7 0.1655(2) 0.30441(11) 0.77362(13) 0.0756 1.0000 Uani
C8 0.1282(2) 0.36955(12) 0.80286(16) 0.0894 1.0000 Uani
C9 0.08385(19) 0.35817(11) 0.86065(11) 0.0723 1.0000 Uani
C10 0.00369(18) 0.39777(11) 0.85853(12) 0.0734 1.0000 Uani
C11 -0.03779(18) 0.39476(11) 0.91224(12) 0.0711 1.0000 Uani
C12 0.00328(19) 0.34960(12) 0.96986(12) 0.0740 1.0000 Uani
C13 0.08144(19) 0.30767(12) 0.97366(11) 0.0740 1.0000 Uani
C14 0.1218(2) 0.25837(13) 1.03710(12) 0.0846 1.0000 Uani
C15 0.13286(19) 0.17856(12) 1.0231(1) 0.0720 1.0000 Uani
C16 0.21293(19) 0.14316(13) 1.06535(11) 0.0755 1.0000 Uani
C17 0.22976(18) 0.06994(12) 1.05725(11) 0.0727 1.0000 Uani
C18 0.16251(18) 0.03293(12) 1.00324(11) 0.0741 1.0000 Uani
C19 0.08040(18) 0.06538(11) 0.9602(1) 0.0698 1.0000 Uani
C20 0.0088(2) 0.02201(13) 0.90467(12) 0.0812 1.0000 Uani
C21 -0.01919(19) 0.04717(11) 0.82831(11) 0.0689 1.0000 Uani
C22 -0.1134(2) 0.04398(12) 0.78810(12) 0.0745 1.0000 Uani
C23 -0.14545(19) 0.06115(11) 0.71614(12) 0.0740 1.0000 Uani
C24 -0.0767(2) 0.08494(12) 0.68648(12) 0.0760 1.0000 Uani
C25 0.04525(18) 0.07011(12) 0.79591(11) 0.0696 1.0000 Uani
C26 0.1091(2) 0.24494(12) 0.74528(12) 0.0733 1.0000 Uani
C27 0.12241(19) 0.31348(11) 0.91947(12) 0.0746 1.0000 Uani
C28 0.06633(18) 0.13852(12) 0.9719(1) 0.0707 1.0000 Uani
C33 0.1924(3) 0.0134(2) 0.8411(2) 0.1181 1.0000 Uani
C34 0.2951(4) 0.0300(4) 0.8812(4) 0.1826 1.0000 Uani
C35 0.3516(5) -0.0212(9) 0.9119(5) 0.3212 1.0000 Uani
C36 -0.0501(3) 0.2724(2) 0.6820(2) 0.1298 1.0000 Uani
C37 -0.1449(4) 0.2770(4) 0.7009(4) 0.2105 1.0000 Uani
C38 -0.2156(8) 0.2953(6) 0.654(1) 0.3284 1.0000 Uani
C39 0.2871(3) 0.3032(3) 0.9552(2) 0.1317 1.0000 Uani
C40 0.3623(4) 0.2483(4) 0.9568(3) 0.1967 1.0000 Uani
C41 0.4492(6) 0.2628(8) 0.9917(5) 0.3648 1.0000 Uani
C42 -0.0871(2) 0.17976(17) 0.96227(15) 0.0954 1.0000 Uani
C43 -0.1723(3) 0.2157(2) 0.9119(2) 0.1138 1.0000 Uani
C44 -0.2410(4) 0.2385(3) 0.9479(3) 0.1703 1.0000 Uani
C45 -0.2448(2) 0.05470(15) 0.67265(14) 0.0873 1.0000 Uani
C46 -0.3108(3) 0.0178(2) 0.6965(2) 0.1219 1.0000 Uani
C47 -0.4044(3) 0.0094(3) 0.6551(3) 0.1509 1.0000 Uani
C48 -0.4335(4) 0.0362(4) 0.5891(3) 0.1601 1.0000 Uani
C49 -0.3734(4) 0.0746(5) 0.5639(3) 0.2034 1.0000 Uani
C50 -0.2796(3) 0.0844(4) 0.6061(2) 0.1621 1.0000 Uani
C51 0.3959(2) 0.24892(17) 0.74517(17) 0.0956 1.0000 Uani
C52 0.4245(3) 0.2092(2) 0.6967(2) 0.1209 1.0000 Uani
C53 0.5188(4) 0.2124(3) 0.6969(3) 0.1526 1.0000 Uani
C54 0.5829(4) 0.2562(4) 0.7444(5) 0.1662 1.0000 Uani
C55 0.5544(4) 0.2962(3) 0.7924(4) 0.1551 1.0000 Uani
C56 0.4635(3) 0.2920(2) 0.7933(2) 0.1233 1.0000 Uani
C57 -0.12375(19) 0.43661(12) 0.90876(14) 0.0763 1.0000 Uani
C58 -0.2005(2) 0.43825(15) 0.84666(16) 0.0929 1.0000 Uani
C59 -0.2811(2) 0.4772(2) 0.8445(3) 0.1199 1.0000 Uani
C60 -0.2858(3) 0.5150(2) 0.9038(3) 0.1257 1.0000 Uani
C61 -0.2103(3) 0.51374(19) 0.9642(3) 0.1173 1.0000 Uani
C62 -0.1310(2) 0.47481(15) 0.96725(18) 0.0953 1.0000 Uani
C63 0.31616(19) 0.03346(14) 1.10241(13) 0.0803 1.0000 Uani
C64 0.3953(3) 0.07151(18) 1.1381(2) 0.1160 1.0000 Uani
C65 0.4759(3) 0.0376(2) 1.1787(3) 0.1409 1.0000 Uani
C66 0.4800(3) -0.0358(2) 1.1853(2) 0.1277 1.0000 Uani
C67 0.4026(3) -0.0746(2) 1.1509(3) 0.1405 1.0000 Uani
C68 0.3208(3) -0.04035(18) 1.1113(2) 0.1165 1.0000 Uani
H21 0.1334(2) 0.07755(13) 0.69186(12) 0.0944 1.0000 Uiso
H22 0.0524(2) 0.12933(13) 0.63960(12) 0.0944 1.0000 Uiso
H41 0.2663(2) 0.14314(12) 0.70541(12) 0.0930 1.0000 Uiso
H61 0.2978(2) 0.34834(13) 0.79075(14) 0.0982 1.0000 Uiso
H81 0.1824(2) 0.40362(12) 0.82194(16) 0.1022 1.0000 Uiso
H82 0.0795(2) 0.39293(12) 0.76222(16) 0.1022 1.0000 Uiso
H101 -0.02548(18) 0.42957(11) 0.81664(12) 0.0816 1.0000 Uiso
H121 -0.02464(19) 0.34739(12) 1.00946(12) 0.0835 1.0000 Uiso
H141 0.0792(2) 0.26175(13) 1.06709(12) 0.0906 1.0000 Uiso
H142 0.1856(2) 0.27745(13) 1.06416(12) 0.0906 1.0000 Uiso
H161 0.26023(19) 0.17135(13) 1.10309(11) 0.0841 1.0000 Uiso
H181 0.17386(18) -0.01933(12) 0.99517(11) 0.0860 1.0000 Uiso
H201 -0.0500(2) 0.02078(13) 0.91863(12) 0.0922 1.0000 Uiso
H202 0.0345(2) -0.02826(13) 0.90602(12) 0.0922 1.0000 Uiso
H221 -0.1607(2) 0.02864(12) 0.81154(12) 0.0865 1.0000 Uiso
H241 -0.0969(2) 0.09784(12) 0.63505(12) 0.0859 1.0000 Uiso
H331 0.1684(3) -0.0236(2) 0.8680(2) 0.1424 1.0000 Uiso
H332 0.1875(3) -0.0060(2) 0.7932(2) 0.1424 1.0000 Uiso
H341 0.2945(4) 0.0660(4) 0.9187(4) 0.2116 1.0000 Uiso
H342 0.3225(4) 0.0531(4) 0.8465(4) 0.2116 1.0000 Uiso
H351 0.4159(5) -0.0010(9) 0.9358(5) 0.3258 1.0000 Uiso
H352 0.3273(5) -0.0450(9) 0.9480(5) 0.3258 1.0000 Uiso
H353 0.3553(5) -0.0579(9) 0.8758(5) 0.3258 1.0000 Uiso
H361 -0.0308(3) 0.3214(2) 0.6698(2) 0.1494 1.0000 Uiso
H362 -0.0567(3) 0.2384(2) 0.6415(2) 0.1494 1.0000 Uiso
H371 -0.1350(4) 0.3134(4) 0.7398(4) 0.2312 1.0000 Uiso
H372 -0.1561(4) 0.2281(4) 0.7186(4) 0.2312 1.0000 Uiso
H381 -0.2692(8) 0.2959(6) 0.674(1) 0.3904 1.0000 Uiso
H382 -0.2080(8) 0.3447(6) 0.636(1) 0.3904 1.0000 Uiso
H383 -0.2291(8) 0.2594(6) 0.614(1) 0.3904 1.0000 Uiso
H391 0.2918(3) 0.3180(3) 1.0045(2) 0.1551 1.0000 Uiso
H392 0.2949(3) 0.3469(3) 0.9277(2) 0.1551 1.0000 Uiso
H401 0.3454(4) 0.2027(4) 0.9772(3) 0.2217 1.0000 Uiso
H402 0.3600(4) 0.2396(4) 0.9067(3) 0.2217 1.0000 Uiso
H411 0.4907(6) 0.2215(8) 0.9878(5) 0.3517 1.0000 Uiso
H412 0.4546(6) 0.2708(8) 1.0425(5) 0.3517 1.0000 Uiso
H413 0.4692(6) 0.3077(8) 0.9720(5) 0.3517 1.0000 Uiso
H421 -0.0621(2) 0.21083(17) 1.00530(15) 0.1091 1.0000 Uiso
H422 -0.1054(2) 0.13128(17) 0.97641(15) 0.1091 1.0000 Uiso
H431 -0.1514(3) 0.2593(2) 0.8910(2) 0.1276 1.0000 Uiso
H432 -0.2036(3) 0.1806(2) 0.8734(2) 0.1276 1.0000 Uiso
H441 -0.2965(4) 0.2620(3) 0.9127(3) 0.1948 1.0000 Uiso
H442 -0.2104(4) 0.2738(3) 0.9864(3) 0.1948 1.0000 Uiso
H443 -0.2626(4) 0.1951(3) 0.9688(3) 0.1948 1.0000 Uiso
H461 -0.2902(3) -0.0030(2) 0.7454(2) 0.1412 1.0000 Uiso
H471 -0.4499(3) -0.0167(3) 0.6744(3) 0.1742 1.0000 Uiso
H481 -0.5001(4) 0.0284(4) 0.5585(3) 0.1774 1.0000 Uiso
H491 -0.3957(4) 0.0949(5) 0.5149(3) 0.1982 1.0000 Uiso
H501 -0.2368(3) 0.1143(4) 0.5874(2) 0.1740 1.0000 Uiso
H521 0.3784(3) 0.1778(2) 0.6614(2) 0.1506 1.0000 Uiso
H531 0.5395(4) 0.1827(3) 0.6624(3) 0.1918 1.0000 Uiso
H541 0.6497(4) 0.2587(4) 0.7439(5) 0.1987 1.0000 Uiso
H551 0.6004(4) 0.3288(3) 0.8264(4) 0.1766 1.0000 Uiso
H561 0.4447(3) 0.3206(2) 0.8295(2) 0.1453 1.0000 Uiso
H581 -0.1975(2) 0.41111(15) 0.80387(16) 0.1049 1.0000 Uiso
H591 -0.3357(2) 0.4783(2) 0.7999(3) 0.1320 1.0000 Uiso
H601 -0.3440(3) 0.5426(2) 0.9024(3) 0.1434 1.0000 Uiso
H611 -0.2129(3) 0.54145(19) 1.0068(3) 0.1404 1.0000 Uiso
H621 -0.0771(2) 0.47391(15) 1.01233(18) 0.1123 1.0000 Uiso
H641 0.3945(3) 0.12560(18) 1.1343(2) 0.1289 1.0000 Uiso
H651 0.5325(3) 0.0673(2) 1.2040(3) 0.1542 1.0000 Uiso
H661 0.5388(3) -0.0605(2) 1.2150(2) 0.1446 1.0000 Uiso
H671 0.4045(3) -0.1288(2) 1.1544(3) 0.1508 1.0000 Uiso
H681 0.2637(3) -0.07035(18) 1.0880(2) 0.1302 1.0000 Uiso

loop_
_atom_site_aniso_label
_atom_site_aniso_U_11
_atom_site_aniso_U_22
_atom_site_aniso_U_33
_atom_site_aniso_U_23
_atom_site_aniso_U_13
_atom_site_aniso_U_12
O29 0.1122(15) 0.1030(14) 0.0639(9) -0.0008(9) 0.031(1) -0.0192(11)
O30 0.1114(14) 0.0774(11) 0.0951(13) -0.0092(9) 0.0514(11) -0.003(1)
O31 0.1289(17) 0.070(1) 0.0857(11) 0.0032(8) 0.0412(11) 0.0246(11)
O32 0.1162(13) 0.074(1) 0.0524(8) 0.0073(7) 0.0174(9) -0.0007(9)
C1 0.1112(19) 0.0541(11) 0.0523(11) -0.0062(8) 0.0333(12) -0.0075(11)
C2 0.125(2) 0.0739(14) 0.0564(12) -0.008(1) 0.0441(13) -0.0078(13)
C3 0.1085(18) 0.0575(11) 0.0537(11) 0.0044(9) 0.0397(11) -0.0001(11)
C4 0.118(2) 0.0639(13) 0.0653(13) 0.009(1) 0.0480(13) 0.0077(13)
C5 0.111(2) 0.0708(14) 0.0691(13) 0.0150(11) 0.0413(13) 0.0059(13)
C6 0.120(2) 0.0610(12) 0.0796(15) 0.0069(11) 0.0427(15) -0.0093(13)
C7 0.114(2) 0.0511(11) 0.0725(13) 0.009(1) 0.0455(13) 0.0007(12)
C8 0.136(2) 0.0518(12) 0.0947(17) 0.0071(11) 0.0570(16) 0.0020(13)
C9 0.1082(17) 0.045(1) 0.0656(13) -0.0033(9) 0.0296(12) -0.0004(11)
C10 0.1077(18) 0.046(1) 0.0672(13) -0.0009(9) 0.0283(12) -0.0010(11)
C11 0.0951(16) 0.049(1) 0.0670(13) -0.0091(9) 0.0227(11) -0.005(1)
C12 0.1055(18) 0.0585(12) 0.0583(12) -0.0106(9) 0.0262(12) -0.0036(12)
C13 0.1129(18) 0.0526(11) 0.0537(11) -0.0089(9) 0.0219(12) -0.0027(12)
C14 0.125(2) 0.0735(14) 0.0505(11) -0.008(1) 0.0204(13) 0.0056(14)
C15 0.1086(18) 0.0642(12) 0.045(1) 0.0029(9) 0.0259(11) -0.0002(12)
C16 0.1042(18) 0.0674(13) 0.0520(11) -0.002(1) 0.0201(12) -0.0038(12)
C17 0.0979(17) 0.0672(13) 0.0558(11) 0.0078(9) 0.0280(12) -0.0038(11)
C18 0.1088(18) 0.0601(12) 0.0610(12) 0.007(1) 0.0377(13) -0.0058(12)
C19 0.1065(17) 0.0601(12) 0.048(1) 0.0058(9) 0.0312(11) -0.0112(11)
C20 0.119(2) 0.0663(13) 0.0619(12) 0.005(1) 0.0334(13) -0.0215(13)
C21 0.1048(18) 0.0515(11) 0.0530(11) -0.0063(8) 0.0282(12) -0.0166(11)
C22 0.1070(19) 0.0558(11) 0.0673(13) -0.0088(9) 0.0367(14) -0.0131(11)
C23 0.0987(17) 0.0534(11) 0.0667(13) -0.0116(9) 0.0211(13) -0.0023(11)
C24 0.114(2) 0.0604(12) 0.0565(12) -0.0038(9) 0.0312(14) 0.0006(12)
C25 0.0961(17) 0.0607(11) 0.0535(11) -0.0081(9) 0.0257(12) -0.0145(11)
C26 0.1041(19) 0.0629(12) 0.0633(12) 0.0090(9) 0.0412(12) 0.0013(11)
C27 0.1107(18) 0.048(1) 0.0657(13) -0.0064(9) 0.0288(12) 0.0036(11)
C28 0.1036(17) 0.0666(12) 0.043(1) 0.0080(9) 0.0242(11) -0.0019(12)
C33 0.133(3) 0.118(3) 0.110(2) -0.004(2) 0.047(2) 0.002(2)
C34 0.121(4) 0.220(6) 0.214(6) 0.048(5) 0.063(4) 0.034(4)
C35 0.146(6) 0.59(2) 0.229(9) 0.066(12) 0.059(6) 0.019(9)
C36 0.129(3) 0.119(3) 0.129(3) 0.006(2) 0.021(2) 0.026(2)
C37 0.145(5) 0.204(6) 0.231(6) -0.080(5) -0.015(4) 0.080(5)
C38 0.24(1) 0.253(11) 0.57(3) -0.073(13) 0.235(14) -0.038(8)
C39 0.124(3) 0.146(3) 0.122(3) -0.008(2) 0.033(2) 0.033(3)
C40 0.155(4) 0.298(8) 0.134(4) 0.009(4) 0.040(3) 0.092(5)
C41 0.209(8) 0.66(3) 0.185(7) -0.052(11) 0.006(7) 0.179(12)
C42 0.108(2) 0.0937(18) 0.0776(16) 0.0136(13) 0.0197(15) -0.0027(15)
C43 0.119(3) 0.099(2) 0.105(2) 0.0150(17) 0.009(2) -0.0012(18)
C44 0.142(4) 0.162(4) 0.188(5) -0.014(4) 0.024(4) 0.040(3)
C45 0.105(2) 0.0814(16) 0.0757(16) -0.0209(12) 0.0279(15) 0.0072(14)
C46 0.101(3) 0.143(3) 0.116(3) -0.004(2) 0.024(2) 0.002(2)
C47 0.102(3) 0.191(5) 0.156(4) -0.035(3) 0.035(3) -0.003(3)
C48 0.117(3) 0.229(6) 0.124(4) -0.064(4) 0.023(3) 0.018(4)
C49 0.133(4) 0.37(1) 0.094(3) -0.002(4) 0.011(3) 0.001(5)
C50 0.129(3) 0.255(6) 0.092(2) 0.002(3) 0.019(2) -0.010(3)
C51 0.110(2) 0.0863(17) 0.099(2) 0.0322(15) 0.0459(18) 0.0104(16)
C52 0.131(3) 0.133(3) 0.117(3) 0.032(2) 0.066(2) 0.027(2)
C53 0.147(4) 0.175(5) 0.167(4) 0.050(4) 0.094(4) 0.050(4)
C54 0.126(4) 0.184(5) 0.198(6) 0.085(5) 0.065(4) 0.020(4)
C55 0.119(4) 0.149(4) 0.189(5) 0.048(4) 0.036(3) -0.007(3)
C56 0.120(3) 0.114(3) 0.136(3) 0.026(2) 0.040(2) -0.009(2)
C57 0.0953(17) 0.0533(11) 0.0827(15) -0.007(1) 0.0313(14) -0.0109(11)
C58 0.105(2) 0.0785(16) 0.0870(18) 0.0032(13) 0.0177(16) -0.0122(15)
C59 0.087(2) 0.100(2) 0.160(4) 0.025(2) 0.021(2) -0.0032(18)
C60 0.098(3) 0.093(2) 0.197(4) 0.005(3) 0.061(3) 0.0048(18)
C61 0.109(3) 0.094(2) 0.161(3) -0.028(2) 0.060(3) -0.0004(18)
C62 0.102(2) 0.0776(16) 0.110(2) -0.0202(15) 0.0375(16) -0.0027(14)
C63 0.1012(19) 0.0753(15) 0.0685(13) 0.0095(11) 0.0323(13) 0.0014(13)
C64 0.116(2) 0.0842(19) 0.126(3) -0.0015(18) 0.006(2) 0.0091(18)
C65 0.117(3) 0.115(3) 0.162(4) -0.003(3) 0.002(3) 0.011(2)
C66 0.115(3) 0.118(3) 0.134(3) 0.024(2) 0.015(2) 0.017(2)
C67 0.155(3) 0.085(2) 0.156(3) 0.032(2) 0.011(3) 0.017(2)
C68 0.127(3) 0.086(2) 0.118(2) 0.0211(18) 0.012(2) -0.0000(18)

loop_
_atom_type_symbol
_atom_type_scat_dispersion_real
_atom_type_scat_dispersion_imag
_atom_type_scat_Cromer_Mann_a1
_atom_type_scat_Cromer_Mann_b1
_atom_type_scat_Cromer_Mann_a2
_atom_type_scat_Cromer_Mann_b2
_atom_type_scat_Cromer_Mann_a3
_atom_type_scat_Cromer_Mann_b3
_atom_type_scat_Cromer_Mann_a4
_atom_type_scat_Cromer_Mann_b4
_atom_type_scat_Cromer_Mann_c
_atom_type_scat_source
'C ' 0.0170 0.0090 2.3100 20.8439 1.0200 10.2075 1.5886 0.5687 0.8650 51.6512 0.2156 International_Tables_Vol_IV_Table_2.2B
'O ' 0.0470 0.0320 3.0485 13.2771 2.2868 5.7011 1.5463 0.3239 0.8670 32.9089 0.2508 International_Tables_Vol_IV_Table_2.2B
'H ' 0.0000 0.0000 0.4930 10.5109 0.3229 26.1257 0.1402 3.1424 0.0408 57.7997 0.0030 International_Tables_Vol_IV_Table_2.2B

loop_
_geom_angle_atom_site_label_1
_geom_angle_site_symmetry_1
_geom_angle_atom_site_label_2
_geom_angle_site_symmetry_2
_geom_angle_atom_site_label_3
_geom_angle_site_symmetry_3
_geom_angle
_geom_angle_publ_flag
C25 . O29 . C33 . 116.0(2) yes
C26 . O30 . C36 . 117.0(2) yes
C27 . O31 . C39 . 115.5(2) yes
C28 . O32 . C42 . 113.72(17) yes
C2 . C1 . C24 . 120.3(2) yes
C2 . C1 . C25 . 121.4(2) yes
C24 . C1 . C25 . 118.3(2) yes
C1 . C2 . C3 . 118.10(18) yes
C1 . C2 . H21 . 107.30(13) no
C3 . C2 . H21 . 107.31(14) no
C1 . C2 . H22 . 107.24(14) no
C3 . C2 . H22 . 107.25(12) no
H21 . C2 . H22 . 109.466 no
C2 . C3 . C4 . 118.6(2) yes
C2 . C3 . C26 . 123.5(2) yes
C4 . C3 . C26 . 117.9(2) yes
C3 . C4 . C5 . 123.1(2) yes
C3 . C4 . H41 . 118.49(13) no
C5 . C4 . H41 . 118.43(15) no
C4 . C5 . C6 . 116.8(3) yes
C4 . C5 . C51 . 122.3(2) yes
C6 . C5 . C51 . 120.9(3) yes
C5 . C6 . C7 . 122.4(2) yes
C5 . C6 . H61 . 118.80(17) no
C7 . C6 . H61 . 118.76(14) no
C6 . C7 . C8 . 119.3(2) yes
C6 . C7 . C26 . 118.4(2) yes
C8 . C7 . C26 . 122.2(2) yes
C7 . C8 . C9 . 118.91(19) yes
C7 . C8 . H81 . 107.07(16) no
C9 . C8 . H81 . 107.06(14) no
C7 . C8 . H82 . 107.06(15) no
C9 . C8 . H82 . 107.07(15) no
H81 . C8 . H82 . 109.466 no
C8 . C9 . C10 . 118.8(2) yes
C8 . C9 . C27 . 123.7(2) yes
C10 . C9 . C27 . 117.4(2) yes
C9 . C10 . C11 . 122.7(2) yes
C9 . C10 . H101 . 118.65(13) no
C11 . C10 . H101 . 118.68(14) no
C10 . C11 . C12 . 117.9(2) yes
C10 . C11 . C57 . 122.0(2) yes
C12 . C11 . C57 . 120.1(2) yes
C11 . C12 . C13 . 121.7(2) yes
C11 . C12 . H121 . 119.15(15) no
C13 . C12 . H121 . 119.11(13) no
C12 . C13 . C14 . 119.3(2) yes
C12 . C13 . C27 . 118.7(2) yes
C14 . C13 . C27 . 122.0(2) yes
C13 . C14 . C15 . 117.82(18) yes
C13 . C14 . H141 . 107.28(15) no
C15 . C14 . H141 . 107.19(14) no
C13 . C14 . H142 . 107.47(15) no
C15 . C14 . H142 . 107.45(15) no
H141 . C14 . H142 . 109.467 no
C14 . C15 . C16 . 117.9(2) yes
C14 . C15 . C28 . 123.7(2) yes
C16 . C15 . C28 . 118.4(2) yes
C15 . C16 . C17 . 122.5(2) yes
C15 . C16 . H161 . 118.76(13) no
C17 . C16 . H161 . 118.71(14) no
C16 . C17 . C18 . 116.8(2) yes
C16 . C17 . C63 . 121.6(2) yes
C18 . C17 . C63 . 121.6(2) yes
C17 . C18 . C19 . 123.1(2) yes
C17 . C18 . H181 . 118.48(14) no
C19 . C18 . H181 . 118.45(13) no
C18 . C19 . C20 . 120.6(2) yes
C18 . C19 . C28 . 117.5(2) yes
C20 . C19 . C28 . 121.8(2) yes
C19 . C20 . C21 . 118.86(18) yes
C19 . C20 . H201 . 106.98(14) no
C21 . C20 . H201 . 107.06(15) no
C19 . C20 . H202 . 107.16(14) no
C21 . C20 . H202 . 107.10(13) no
H201 . C20 . H202 . 109.467 no
C20 . C21 . C22 . 118.5(2) yes
C20 . C21 . C25 . 123.1(2) yes
C22 . C21 . C25 . 118.3(2) yes
C21 . C22 . C23 . 122.9(2) yes
C21 . C22 . H221 . 118.67(13) no
C23 . C22 . H221 . 118.44(16) no
C22 . C23 . C24 . 116.1(2) yes
C22 . C23 . C45 . 123.0(2) yes
C24 . C23 . C45 . 120.9(2) yes
C1 . C24 . C23 . 122.7(2) yes
C1 . C24 . H241 . 118.73(13) no
C23 . C24 . H241 . 118.54(14) no
O29 . C25 . C1 . 117.9(2) yes
O29 . C25 . C21 . 120.50(19) yes
C1 . C25 . C21 . 121.5(2) yes
O30 . C26 . C3 . 120.3(2) yes
O30 . C26 . C7 . 118.4(2) yes
C3 . C26 . C7 . 121.2(2) yes
O31 . C27 . C9 . 119.6(2) yes
O31 . C27 . C13 . 118.7(2) yes
C9 . C27 . C13 . 121.6(2) yes
O32 . C28 . C15 . 120.9(2) yes
O32 . C28 . C19 . 117.4(2) yes
C15 . C28 . C19 . 121.7(2) yes
O29 . C33 . C34 . 109.4(4) yes
O29 . C33 . H331 . 109.75(18) no
C34 . C33 . H331 . 109.2(3) no
O29 . C33 . H332 . 109.60(18) no
C34 . C33 . H332 . 109.4(3) no
H331 . C33 . H332 . 109.466 no
C33 . C34 . C35 . 120.3(8) yes
C33 . C34 . H341 . 106.4(3) no
C35 . C34 . H341 . 106.8(7) no
C33 . C34 . H342 . 106.7(3) no
C35 . C34 . H342 . 106.9(5) no
H341 . C34 . H342 . 109.466 no
C34 . C35 . H351 . 109.8(7) no
C34 . C35 . H352 . 109.3(5) no
H351 . C35 . H352 . 109.476 no
C34 . C35 . H353 . 109.2(7) no
H351 . C35 . H353 . 109.475 no
H352 . C35 . H353 . 109.477 no
O30 . C36 . C37 . 104.5(4) yes
O30 . C36 . H361 . 110.4(2) no
C37 . C36 . H361 . 110.9(3) no
O30 . C36 . H362 . 110.65(19) no
C37 . C36 . H362 . 110.8(3) no
H361 . C36 . H362 . 109.467 no
C36 . C37 . C38 . 117.4(10) yes
C36 . C37 . H371 . 107.1(3) no
C38 . C37 . H371 . 106.9(7) no
C36 . C37 . H372 . 107.2(3) no
C38 . C37 . H372 . 108.6(7) no
H371 . C37 . H372 . 109.466 no
C37 . C38 . H381 . 107.8(8) no
C37 . C38 . H382 . 111.2(7) no
H381 . C38 . H382 . 109.475 no
C37 . C38 . H383 . 109.4(7) no
H381 . C38 . H383 . 109.476 no
H382 . C38 . H383 . 109.476 no
O31 . C39 . C40 . 108.0(4) yes
O31 . C39 . H391 . 109.70(19) no
C40 . C39 . H391 . 109.8(3) no
O31 . C39 . H392 . 109.9(2) no
C40 . C39 . H392 . 109.9(4) no
H391 . C39 . H392 . 109.466 no
C39 . C40 . C41 . 119.3(8) yes
C39 . C40 . H401 . 107.2(4) no
C41 . C40 . H401 . 107.1(7) no
C39 . C40 . H402 . 107.1(3) no
C41 . C40 . H402 . 106.5(5) no
H401 . C40 . H402 . 109.467 no
C40 . C41 . H411 . 110.1(6) no
C40 . C41 . H412 . 108.8(5) no
H411 . C41 . H412 . 109.476 no
C40 . C41 . H413 . 109.5(7) no
H411 . C41 . H413 . 109.476 no
H412 . C41 . H413 . 109.476 no
O32 . C42 . C43 . 109.7(3) yes
O32 . C42 . H421 . 109.36(14) no
C43 . C42 . H421 . 109.24(19) no
O32 . C42 . H422 . 109.61(14) no
C43 . C42 . H422 . 109.46(18) no
H421 . C42 . H422 . 109.467 no
C42 . C43 . C44 . 111.8(4) yes
C42 . C43 . H431 . 108.83(18) no
C44 . C43 . H431 . 109.0(3) no
C42 . C43 . H432 . 108.70(19) no
C44 . C43 . H432 . 109.0(3) no
H431 . C43 . H432 . 109.467 no
C43 . C44 . H441 . 109.3(3) no
C43 . C44 . H442 . 109.5(3) no
H441 . C44 . H442 . 109.476 no
C43 . C44 . H443 . 109.6(3) no
H441 . C44 . H443 . 109.475 no
H442 . C44 . H443 . 109.476 no
C23 . C45 . C46 . 121.9(3) yes
C23 . C45 . C50 . 122.8(3) yes
C46 . C45 . C50 . 115.2(3) yes
C45 . C46 . C47 . 122.6(4) yes
C45 . C46 . H461 . 118.8(2) no
C47 . C46 . H461 . 118.6(3) no
C46 . C47 . C48 . 119.7(5) yes
C46 . C47 . H471 . 120.2(3) no
C48 . C47 . H471 . 120.0(3) no
C47 . C48 . C49 . 120.3(5) yes
C47 . C48 . H481 . 119.9(3) no
C49 . C48 . H481 . 119.8(3) no
C48 . C49 . C50 . 120.0(5) yes
C48 . C49 . H491 . 119.9(3) no
C50 . C49 . H491 . 120.1(4) no
C45 . C50 . C49 . 122.1(5) yes
C45 . C50 . H501 . 119.1(3) no
C49 . C50 . H501 . 118.9(4) no
C5 . C51 . C52 . 121.4(3) yes
C5 . C51 . C56 . 121.0(3) yes
C52 . C51 . C56 . 117.7(3) yes
C51 . C52 . C53 . 120.2(5) yes
C51 . C52 . H521 . 120.1(2) no
C53 . C52 . H521 . 119.7(4) no
C52 . C53 . C54 . 120.5(5) yes
C52 . C53 . H531 . 119.8(4) no
C54 . C53 . H531 . 119.7(4) no
C53 . C54 . C55 . 119.4(5) yes
C53 . C54 . H541 . 120.1(4) no
C55 . C54 . H541 . 120.5(4) no
C54 . C55 . C56 . 120.2(6) yes
C54 . C55 . H551 . 119.7(4) no
C56 . C55 . H551 . 120.1(4) no
C51 . C56 . C55 . 122.0(5) yes
C51 . C56 . H561 . 119.2(2) no
C55 . C56 . H561 . 118.8(4) no
C11 . C57 . C58 . 120.8(2) yes
C11 . C57 . C62 . 121.1(2) yes
C58 . C57 . C62 . 118.1(3) yes
C57 . C58 . C59 . 120.1(3) yes
C57 . C58 . H581 . 119.88(17) no
C59 . C58 . H581 . 120.1(2) no
C58 . C59 . C60 . 120.4(4) yes
C58 . C59 . H591 . 119.7(2) no
C60 . C59 . H591 . 119.9(2) no
C59 . C60 . C61 . 119.4(3) yes
C59 . C60 . H601 . 120.4(2) no
C61 . C60 . H601 . 120.2(2) no
C60 . C61 . C62 . 120.7(4) yes
C60 . C61 . H611 . 119.7(2) no
C62 . C61 . H611 . 119.6(2) no
C57 . C62 . C61 . 121.4(3) yes
C57 . C62 . H621 . 119.27(18) no
C61 . C62 . H621 . 119.4(2) no
C17 . C63 . C64 . 121.9(2) yes
C17 . C63 . C68 . 121.8(3) yes
C64 . C63 . C68 . 116.2(3) yes
C63 . C64 . C65 . 121.9(3) yes
C63 . C64 . H641 . 119.03(17) no
C65 . C64 . H641 . 119.1(2) no
C64 . C65 . C66 . 121.0(4) yes
C64 . C65 . H651 . 119.6(2) no
C66 . C65 . H651 . 119.4(2) no
C65 . C66 . C67 . 118.3(4) yes
C65 . C66 . H661 . 120.9(2) no
C67 . C66 . H661 . 120.9(2) no
C66 . C67 . C68 . 120.7(3) yes
C66 . C67 . H671 . 119.5(2) no
C68 . C67 . H671 . 119.8(2) no
C63 . C68 . C67 . 121.8(3) yes
C63 . C68 . H681 . 119.2(2) no
C67 . C68 . H681 . 119.0(2) no

loop_
_geom_bond_atom_site_label_1
_geom_bond_site_symmetry_1
_geom_bond_atom_site_label_2
_geom_bond_site_symmetry_2
_geom_bond_distance
_geom_bond_publ_flag
O29 . C25 . 1.381(3) yes
O29 . C33 . 1.380(4) yes
O30 . C26 . 1.378(3) yes
O30 . C36 . 1.400(4) yes
O31 . C27 . 1.376(3) yes
O31 . C39 . 1.394(5) yes
O32 . C28 . 1.393(3) yes
O32 . C42 . 1.428(4) yes
C1 . C2 . 1.524(3) yes
C1 . C24 . 1.376(4) yes
C1 . C25 . 1.391(3) yes
C2 . C3 . 1.504(3) yes
C2 . H21 . 1.000 no
C2 . H22 . 1.000 no
C3 . C4 . 1.384(4) yes
C3 . C26 . 1.402(3) yes
C4 . C5 . 1.390(4) yes
C4 . H41 . 1.000 no
C5 . C6 . 1.401(4) yes
C5 . C51 . 1.483(4) yes
C6 . C7 . 1.384(4) yes
C6 . H61 . 1.000 no
C7 . C8 . 1.514(3) yes
C7 . C26 . 1.390(4) yes
C8 . C9 . 1.509(3) yes
C8 . H81 . 1.000 no
C8 . H82 . 1.000 no
C9 . C10 . 1.391(3) yes
C9 . C27 . 1.399(3) yes
C10 . C11 . 1.393(3) yes
C10 . H101 . 1.000 no
C11 . C12 . 1.393(3) yes
C11 . C57 . 1.480(4) yes
C12 . C13 . 1.381(4) yes
C12 . H121 . 1.000 no
C13 . C14 . 1.518(3) yes
C13 . C27 . 1.399(3) yes
C14 . C15 . 1.516(3) yes
C14 . H141 . 1.000 no
C14 . H142 . 1.000 no
C15 . C16 . 1.390(3) yes
C15 . C28 . 1.391(3) yes
C16 . C17 . 1.392(3) yes
C16 . H161 . 1.000 no
C17 . C18 . 1.397(3) yes
C17 . C63 . 1.482(4) yes
C18 . C19 . 1.391(3) yes
C18 . H181 . 1.000 no
C19 . C20 . 1.503(3) yes
C19 . C28 . 1.396(3) yes
C20 . C21 . 1.516(3) yes
C20 . H201 . 1.000 no
C20 . H202 . 1.000 no
C21 . C22 . 1.384(4) yes
C21 . C25 . 1.380(3) yes
C22 . C23 . 1.396(3) yes
C22 . H221 . 1.000 no
C23 . C24 . 1.403(4) yes
C23 . C45 . 1.469(4) yes
C24 . H241 . 1.000 no
C33 . C34 . 1.521(7) yes
C33 . H331 . 1.000 no
C33 . H332 . 1.000 no
C34 . C35 . 1.288(13) yes
C34 . H341 . 1.000 no
C34 . H342 . 1.000 no
C35 . H351 . 1.000 no
C35 . H352 . 1.000 no
C35 . H353 . 1.000 no
C36 . C37 . 1.575(9) yes
C36 . H361 . 1.000 no
C36 . H362 . 1.000 no
C37 . C38 . 1.218(15) yes
C37 . H371 . 1.000 no
C37 . H372 . 1.000 no
C38 . H381 . 1.000 no
C38 . H382 . 1.000 no
C38 . H383 . 1.000 no
C39 . C40 . 1.503(7) yes
C39 . H391 . 1.000 no
C39 . H392 . 1.000 no
C40 . C41 . 1.29(1) yes
C40 . H401 . 1.000 no
C40 . H402 . 1.000 no
C41 . H411 . 1.000 no
C41 . H412 . 1.000 no
C41 . H413 . 1.000 no
C42 . C43 . 1.504(4) yes
C42 . H421 . 1.000 no
C42 . H422 . 1.000 no
C43 . C44 . 1.483(7) yes
C43 . H431 . 1.000 no
C43 . H432 . 1.000 no
C44 . H441 . 1.000 no
C44 . H442 . 1.000 no
C44 . H443 . 1.000 no
C45 . C46 . 1.396(5) yes
C45 . C50 . 1.374(5) yes
C46 . C47 . 1.390(6) yes
C46 . H461 . 1.000 no
C47 . C48 . 1.341(8) yes
C47 . H471 . 1.000 no
C48 . C49 . 1.355(8) yes
C48 . H481 . 1.000 no
C49 . C50 . 1.400(7) yes
C49 . H491 . 1.000 no
C50 . H501 . 1.000 no
C51 . C52 . 1.380(5) yes
C51 . C56 . 1.400(5) yes
C52 . C53 . 1.406(6) yes
C52 . H521 . 1.000 no
C53 . C54 . 1.376(8) yes
C53 . H531 . 1.000 no
C54 . C55 . 1.375(9) yes
C54 . H541 . 1.000 no
C55 . C56 . 1.364(7) yes
C55 . H551 . 1.000 no
C56 . H561 . 1.000 no
C57 . C58 . 1.397(4) yes
C57 . C62 . 1.392(4) yes
C58 . C59 . 1.389(5) yes
C58 . H581 . 1.000 no
C59 . C60 . 1.390(7) yes
C59 . H591 . 1.000 no
C60 . C61 . 1.367(6) yes
C60 . H601 . 1.000 no
C61 . C62 . 1.368(5) yes
C61 . H611 . 1.000 no
C62 . H621 . 1.000 no
C63 . C64 . 1.365(4) yes
C63 . C68 . 1.371(4) yes
C64 . C65 . 1.372(5) yes
C64 . H641 . 1.000 no
C65 . C66 . 1.360(6) yes
C65 . H651 . 1.000 no
C66 . C67 . 1.349(6) yes
C66 . H661 . 1.000 no
C67 . C68 . 1.381(5) yes
C67 . H671 . 1.000 no
C68 . H681 . 1.000 no

loop_
_cod_related_entry_id
_cod_related_entry_database
_cod_related_entry_code
1 ChemSpider 8756940
